data_7711240
loop_
_publ_author_name
'Shin, Jong Won'
'Ullah , Ihsan'
'Tokunaga, Ryuya'
'Hayami, Shinya'
'Min, Kil Sik'

_publ_section_title
;
 Air oxidation-induced single-crystal-to-single-crystal transformation of
 a mixed-valence tetranuclear Fe(II)-Fe(III) complex
;
_journal_name_full 'Dalton Transactions'
_journal_paper_doi 10.1039/D2DT02551E
_journal_year 2022
_chemical_formula_moiety 'C42 H56 Fe4 N10 O8 Se2, 2(C N Se), 2(H2 O)'
_chemical_formula_sum 'C44 H60 Fe4 N12 O10 Se4'
_chemical_formula_weight 1456.28
_space_group_crystal_system monoclinic
_space_group_IT_number 15
_space_group_name_Hall '-C 2yc'
_space_group_name_H-M_alt 'C 1 2/c 1'
_atom_sites_solution_hydrogens geom
_audit_creation_method SHELXL-2018/3
_audit_update_record
;
2022-09-06 deposited with the CCDC.	2022-09-14 downloaded from the CCDC.
;
_cell_angle_alpha 90
_cell_angle_beta 108.26(3)
_cell_angle_gamma 90
_cell_formula_units_Z 4
_cell_length_a 19.075(4)
_cell_length_b 16.976(3)
_cell_length_c 18.802(4)
_cell_measurement_reflns_used 40464
_cell_measurement_temperature 100(2)
_cell_measurement_theta_max 29.54
_cell_measurement_theta_min 0.40
_cell_volume 5782(2)
_computing_cell_refinement HKL3000
_computing_data_collection 'PAL BL2D-SMDC Program'
_computing_data_reduction HKL3000
_computing_molecular_graphics ORTEP
_computing_publication_material WinGX
_computing_structure_refinement 'SHELXL-2018/3 (Sheldrick, 2018)'
_computing_structure_solution 'SHELXS-2013/1 (Sheldrick, 2013)'
_diffrn_ambient_temperature 100(2)
_diffrn_measured_fraction_theta_full 0.997
_diffrn_measured_fraction_theta_max 0.781
_diffrn_measurement_device_type 'ADSC Q210 CCD area detector'
_diffrn_measurement_method 'omega scan'
_diffrn_radiation_type synchrotron
_diffrn_radiation_wavelength 0.70000
_diffrn_reflns_av_R_equivalents 0.0716
_diffrn_reflns_av_unetI/netI 0.0637
_diffrn_reflns_Laue_measured_fraction_full 0.997
_diffrn_reflns_Laue_measured_fraction_max 0.781
_diffrn_reflns_limit_h_max 25
_diffrn_reflns_limit_h_min -24
_diffrn_reflns_limit_k_max 21
_diffrn_reflns_limit_k_min -21
_diffrn_reflns_limit_l_max 25
_diffrn_reflns_limit_l_min -25
_diffrn_reflns_number 21631
_diffrn_reflns_point_group_measured_fraction_full 0.997
_diffrn_reflns_point_group_measured_fraction_max 0.781
_diffrn_reflns_theta_full 24.835
_diffrn_reflns_theta_max 29.488
_diffrn_reflns_theta_min 1.762
_diffrn_source 'PLSII 2D bending magnet'
_exptl_absorpt_coefficient_mu 3.411
_exptl_absorpt_correction_T_max 1.000
_exptl_absorpt_correction_T_min 0.549
_exptl_absorpt_correction_type empirical
_exptl_absorpt_process_details 'HKL3000 Scalepack'
_exptl_crystal_colour red
_exptl_crystal_density_diffrn 1.673
_exptl_crystal_description block
_exptl_crystal_F_000 2912
_exptl_crystal_size_max 0.200
_exptl_crystal_size_mid 0.050
_exptl_crystal_size_min 0.030
_refine_diff_density_max 1.602
_refine_diff_density_min -1.144
_refine_diff_density_rms 0.146
_refine_ls_extinction_method none
_refine_ls_goodness_of_fit_ref 0.998
_refine_ls_hydrogen_treatment constr
_refine_ls_matrix_type full
_refine_ls_number_parameters 354
_refine_ls_number_reflns 6569
_refine_ls_number_restraints 4
_refine_ls_restrained_S_all 0.998
_refine_ls_R_factor_all 0.1492
_refine_ls_R_factor_gt 0.0839
_refine_ls_shift/su_max 0.000
_refine_ls_shift/su_mean 0.000
_refine_ls_structure_factor_coef Fsqd
_refine_ls_weighting_details 'w=1/[\s^2^(Fo^2^)+(0.1917P)^2^] where P=(Fo^2^+2Fc^2^)/3'
_refine_ls_weighting_scheme calc
_refine_ls_wR_factor_gt 0.2543
_refine_ls_wR_factor_ref 0.3001
_reflns_Friedel_coverage 0.000
_reflns_number_gt 3277
_reflns_number_total 6569
_reflns_threshold_expression 'I > 2\s(I)'
_cod_data_source_file d2dt02551e2.cif
_cod_data_source_block shelx
_cod_original_sg_symbol_H-M 'C 2/c'
_cod_database_code 7711240
_shelx_shelxl_version_number 2018/3
_shelx_space_group_comment
;
The symmetry employed for this shelxl refinement is uniquely defined
by the following loop, which should always be used as a source of
symmetry information in preference to the above space-group names.
They are only intended as comments.
;
_shelx_estimated_absorpt_t_min 0.549
_shelx_estimated_absorpt_t_max 0.905

loop_
_space_group_symop_operation_xyz
'x, y, z'
'-x, y, -z+1/2'
'x+1/2, y+1/2, z'
'-x+1/2, y+1/2, -z+1/2'
'-x, -y, -z'
'x, -y, z-1/2'
'-x+1/2, -y+1/2, -z'
'x+1/2, -y+1/2, z-1/2'

loop_
_atom_site_label
_atom_site_type_symbol
_atom_site_fract_x
_atom_site_fract_y
_atom_site_fract_z
_atom_site_U_iso_or_equiv
_atom_site_adp_type
_atom_site_occupancy
_atom_site_site_symmetry_order
_atom_site_calc_flag
_atom_site_refinement_flags_posn
_atom_site_refinement_flags_adp
_atom_site_refinement_flags_occupancy
_atom_site_disorder_assembly
_atom_site_disorder_group
Fe1 Fe 0.48821(6) 0.23767(7) 0.06369(7) 0.0694(4) Uani 1 1 d . . . . .
Fe2 Fe 0.32021(6) 0.19575(6) 0.03108(6) 0.0599(4) Uani 1 1 d . . . . .
Se1 Se 0.68995(6) 0.40857(7) 0.21955(6) 0.0953(4) Uani 1 1 d . . . . .
N1 N 0.4747(4) 0.3341(4) -0.0146(4) 0.0705(17) Uani 1 1 d . . . . .
N2 N 0.5363(4) 0.1970(4) -0.0212(4) 0.0794(19) Uani 1 1 d . . . . .
N3 N 0.2746(4) 0.0808(4) 0.0021(4) 0.0689(17) Uani 1 1 d . . . . .
N4 N 0.3322(4) 0.1403(4) 0.1417(4) 0.0671(16) Uani 1 1 d . . . . .
N5 N 0.5594(4) 0.3160(5) 0.1354(4) 0.085(2) Uani 1 1 d . . . . .
O1 O 0.4037(3) 0.1727(3) -0.0036(3) 0.0645(13) Uani 1 1 d . . . . .
O2 O 0.5448(3) 0.1527(4) 0.1169(4) 0.0909(19) Uani 1 1 d . . . . .
O3 O 0.2367(3) 0.2470(3) 0.0577(3) 0.0625(12) Uani 1 1 d . . . . .
O4 O 0.4009(3) 0.2632(3) 0.0954(3) 0.0656(13) Uani 1 1 d . . . . .
C1 C 0.4289(5) 0.3957(5) -0.0190(5) 0.074(2) Uani 1 1 d . . . . .
H1 H 0.399678 0.397539 0.013619 0.089 Uiso 1 1 calc R U . . .
C2 C 0.4235(5) 0.4554(6) -0.0686(6) 0.084(2) Uani 1 1 d . . . . .
H2 H 0.389357 0.496990 -0.071788 0.100 Uiso 1 1 calc R U . . .
C3 C 0.4663(5) 0.4553(6) -0.1130(6) 0.089(3) Uani 1 1 d . . . . .
H3 H 0.463300 0.496866 -0.147711 0.107 Uiso 1 1 calc R U . . .
C4 C 0.5142(5) 0.3947(6) -0.1076(6) 0.089(3) Uani 1 1 d . . . . .
H4 H 0.545407 0.393575 -0.138256 0.107 Uiso 1 1 calc R U . . .
C5 C 0.5172(5) 0.3343(6) -0.0569(5) 0.078(2) Uani 1 1 d . . . . .
C6 C 0.5720(6) 0.2654(6) -0.0443(6) 0.089(3) Uani 1 1 d . . . . .
H6A H 0.583384 0.253299 -0.091045 0.107 Uiso 1 1 calc R U . . .
H6B H 0.618645 0.278784 -0.004807 0.107 Uiso 1 1 calc R U . . .
C7 C 0.4761(5) 0.1649(6) -0.0872(6) 0.086(3) Uani 1 1 d . . . . .
H7A H 0.496848 0.128398 -0.116453 0.103 Uiso 1 1 calc R U . . .
H7B H 0.450394 0.208289 -0.120442 0.103 Uiso 1 1 calc R U . . .
C8 C 0.4225(5) 0.1212(6) -0.0546(5) 0.081(2) Uani 1 1 d . . . . .
H8A H 0.377466 0.105746 -0.095281 0.097 Uiso 1 1 calc R U . . .
H8B H 0.446108 0.072934 -0.028246 0.097 Uiso 1 1 calc R U . . .
C9 C 0.5919(6) 0.1349(6) 0.0149(7) 0.098(3) Uani 1 1 d . . . . .
H9A H 0.570954 0.081918 -0.000618 0.118 Uiso 1 1 calc R U . . .
H9B H 0.636534 0.141115 -0.000827 0.118 Uiso 1 1 calc R U . . .
C10 C 0.6110(6) 0.1430(7) 0.0948(7) 0.100(3) Uani 1 1 d . . . . .
H10A H 0.643628 0.189275 0.111421 0.120 Uiso 1 1 calc R U . . .
H10B H 0.638337 0.095633 0.119400 0.120 Uiso 1 1 calc R U . . .
C11 C 0.2325(4) 0.0607(5) -0.0671(5) 0.069(2) Uani 1 1 d . . . . .
H11 H 0.222522 0.099065 -0.105743 0.082 Uiso 1 1 calc R U . . .
C12 C 0.2035(5) -0.0125(6) -0.0836(6) 0.082(2) Uani 1 1 d . . . . .
H12 H 0.173560 -0.025137 -0.133009 0.098 Uiso 1 1 calc R U . . .
C13 C 0.2183(5) -0.0677(5) -0.0280(6) 0.087(3) Uani 1 1 d . . . . .
H13 H 0.199091 -0.119550 -0.038486 0.104 Uiso 1 1 calc R U . . .
C14 C 0.2622(5) -0.0473(5) 0.0448(6) 0.079(2) Uani 1 1 d . . . . .
H14 H 0.272753 -0.084658 0.084354 0.095 Uiso 1 1 calc R U . . .
C15 C 0.2891(4) 0.0275(5) 0.0572(5) 0.0673(19) Uani 1 1 d . . . . .
C16 C 0.3406(5) 0.0546(5) 0.1318(5) 0.079(2) Uani 1 1 d . . . . .
H16A H 0.329502 0.025495 0.172658 0.095 Uiso 1 1 calc R U . . .
H16B H 0.392231 0.042932 0.134575 0.095 Uiso 1 1 calc R U . . .
C17 C 0.2603(4) 0.1527(5) 0.1572(5) 0.069(2) Uani 1 1 d . . . . .
H17A H 0.268746 0.148614 0.211748 0.083 Uiso 1 1 calc R U . . .
H17B H 0.225331 0.110464 0.132304 0.083 Uiso 1 1 calc R U . . .
C18 C 0.2262(4) 0.2316(5) 0.1298(4) 0.0613(18) Uani 1 1 d . . . . .
H18A H 0.172862 0.230969 0.124484 0.074 Uiso 1 1 calc R U . . .
H18B H 0.250162 0.273330 0.166103 0.074 Uiso 1 1 calc R U . . .
C19 C 0.3954(5) 0.1770(6) 0.1951(5) 0.077(2) Uani 1 1 d . . . . .
H19A H 0.440553 0.146942 0.197713 0.092 Uiso 1 1 calc R U . . .
H19B H 0.389102 0.176355 0.245444 0.092 Uiso 1 1 calc R U . . .
C20 C 0.4037(5) 0.2626(6) 0.1720(5) 0.076(2) Uani 1 1 d . . . . .
H20A H 0.363376 0.295446 0.178769 0.092 Uiso 1 1 calc R U . . .
H20B H 0.451350 0.284535 0.203608 0.092 Uiso 1 1 calc R U . . .
C21 C 0.6106(6) 0.3523(6) 0.1683(5) 0.081(2) Uani 1 1 d . . . . .
Se2 Se 0.85716(7) 0.19080(9) 0.22234(7) 0.1151(5) Uani 1 1 d D . . . .
N6 N 0.8945(9) 0.3629(8) 0.2270(11) 0.100(4) Uani 0.5 1 d D . P . .
C22 C 0.8730(10) 0.2984(6) 0.2151(15) 0.109(5) Uani 0.5 1 d D . P . .
C23 C 0.7923(9) 0.2371(13) 0.1391(9) 0.109(5) Uani 0.5 1 d D . P . .
N7 N 0.7537(9) 0.2606(10) 0.0812(8) 0.100(4) Uani 0.5 1 d D . P . .
O5A O 0.0264(8) 0.5110(8) 0.1898(10) 0.054(4) Uani 0.32 1 d . . P . .
O5B O 0.0087(13) 0.5126(12) 0.129(2) 0.054(7) Uani 0.18 1 d . . P . .
O6 O 0.500000 0.7644(11) 0.250000 0.206(9) Uani 1 2 d S T P . .

loop_
_atom_site_aniso_label
_atom_site_aniso_U_11
_atom_site_aniso_U_22
_atom_site_aniso_U_33
_atom_site_aniso_U_23
_atom_site_aniso_U_13
_atom_site_aniso_U_12
Fe1 0.0541(6) 0.0770(8) 0.0727(7) -0.0064(6) 0.0138(5) -0.0008(5)
Fe2 0.0528(6) 0.0646(7) 0.0579(6) -0.0041(5) 0.0112(4) 0.0000(5)
Se1 0.0842(7) 0.1080(8) 0.0782(6) 0.0163(5) 0.0031(5) -0.0258(5)
N1 0.059(4) 0.077(4) 0.074(4) -0.003(3) 0.019(3) -0.004(3)
N2 0.069(4) 0.077(4) 0.093(5) 0.003(4) 0.027(4) 0.007(4)
N3 0.058(3) 0.072(4) 0.073(4) -0.009(3) 0.015(3) 0.002(3)
N4 0.063(4) 0.074(4) 0.060(4) 0.002(3) 0.012(3) 0.004(3)
N5 0.074(4) 0.099(6) 0.074(5) -0.005(4) 0.012(4) -0.018(4)
O1 0.058(3) 0.070(3) 0.065(3) -0.006(2) 0.020(2) -0.003(2)
O2 0.067(3) 0.107(5) 0.092(4) 0.006(4) 0.015(3) 0.019(3)
O3 0.057(3) 0.072(3) 0.058(3) 0.002(2) 0.017(2) 0.005(2)
O4 0.054(3) 0.074(3) 0.065(3) -0.005(3) 0.014(2) -0.001(2)
C1 0.067(5) 0.073(5) 0.078(5) -0.010(4) 0.018(4) -0.003(4)
C2 0.083(6) 0.078(6) 0.090(6) -0.006(5) 0.027(5) 0.000(5)
C3 0.072(5) 0.092(6) 0.104(7) 0.018(5) 0.027(5) -0.001(5)
C4 0.075(6) 0.105(7) 0.095(7) 0.010(6) 0.036(5) 0.000(5)
C5 0.061(4) 0.090(6) 0.086(6) 0.006(5) 0.026(4) 0.005(4)
C6 0.080(6) 0.100(7) 0.099(7) 0.005(5) 0.043(5) -0.009(5)
C7 0.086(6) 0.086(6) 0.095(6) -0.024(5) 0.039(5) 0.007(5)
C8 0.074(5) 0.087(6) 0.088(6) -0.024(5) 0.035(5) -0.009(5)
C9 0.086(6) 0.093(7) 0.123(9) 0.009(6) 0.044(6) 0.024(5)
C10 0.073(6) 0.112(8) 0.106(8) 0.020(6) 0.017(5) 0.017(5)
C11 0.064(4) 0.070(5) 0.069(5) -0.014(4) 0.017(4) 0.001(4)
C12 0.076(5) 0.080(6) 0.087(6) -0.021(5) 0.022(4) -0.006(5)
C13 0.077(6) 0.065(5) 0.126(8) -0.010(6) 0.043(6) -0.009(4)
C14 0.071(5) 0.070(5) 0.100(7) 0.005(5) 0.031(5) 0.009(4)
C15 0.058(4) 0.068(5) 0.077(5) -0.001(4) 0.023(4) 0.009(4)
C16 0.077(5) 0.077(5) 0.084(6) 0.017(4) 0.027(4) 0.018(5)
C17 0.066(4) 0.082(5) 0.062(4) 0.007(4) 0.022(4) 0.003(4)
C18 0.054(4) 0.077(5) 0.052(4) -0.001(3) 0.017(3) 0.000(4)
C19 0.068(5) 0.092(6) 0.063(5) -0.005(4) 0.010(4) 0.012(4)
C20 0.053(4) 0.105(7) 0.066(5) -0.016(5) 0.011(3) -0.002(4)
C21 0.084(6) 0.088(6) 0.070(5) 0.007(4) 0.023(5) 0.001(5)
Se2 0.1109(9) 0.1434(12) 0.1009(9) -0.0145(7) 0.0477(7) 0.0026(8)
N6 0.066(6) 0.090(8) 0.128(10) 0.009(7) 0.009(6) -0.005(6)
C22 0.061(7) 0.110(12) 0.171(17) 0.009(11) 0.058(9) 0.008(8)
C23 0.061(7) 0.110(12) 0.171(17) 0.009(11) 0.058(9) 0.008(8)
N7 0.066(6) 0.090(8) 0.128(10) 0.009(7) 0.009(6) -0.005(6)
O5A 0.050(8) 0.039(7) 0.069(10) 0.009(7) 0.012(7) -0.001(6)
O5B 0.043(13) 0.020(11) 0.12(2) -0.020(13) 0.052(15) -0.008(9)
O6 0.26(2) 0.178(15) 0.139(13) 0.000 0.005(14) 0.000

loop_
_atom_type_symbol
_atom_type_description
_atom_type_scat_dispersion_real
_atom_type_scat_dispersion_imag
_atom_type_scat_source
C C 0.0030 0.0020 'International Tables Vol C Tables 4.2.6.8 and 6.1.1.4'
H H 0.0000 0.0000 'International Tables Vol C Tables 4.2.6.8 and 6.1.1.4'
N N 0.0060 0.0030 'International Tables Vol C Tables 4.2.6.8 and 6.1.1.4'
O O 0.0110 0.0060 'International Tables Vol C Tables 4.2.6.8 and 6.1.1.4'
Fe Fe 0.3460 0.8260 'International Tables Vol C Tables 4.2.6.8 and 6.1.1.4'
Se Se -0.0550 2.1810 'International Tables Vol C Tables 4.2.6.8 and 6.1.1.4'

loop_
_geom_angle_atom_site_label_1
_geom_angle_atom_site_label_2
_geom_angle_atom_site_label_3
_geom_angle
_geom_angle_site_symmetry_1
_geom_angle_site_symmetry_3
_geom_angle_publ_flag
O2 Fe1 O4 113.7(3) . . ?
O2 Fe1 O1 97.2(3) . . ?
O4 Fe1 O1 74.3(2) . . ?
O2 Fe1 N5 89.7(3) . . ?
O4 Fe1 N5 96.0(3) . . ?
O1 Fe1 N5 169.7(3) . . ?
O2 Fe1 N1 149.9(3) . . ?
O4 Fe1 N1 96.1(2) . . ?
O1 Fe1 N1 94.9(2) . . ?
N5 Fe1 N1 82.6(3) . . ?
O2 Fe1 N2 81.1(3) . . ?
O4 Fe1 N2 150.6(2) . . ?
O1 Fe1 N2 78.9(2) . . ?
N5 Fe1 N2 109.8(3) . . ?
N1 Fe1 N2 74.3(3) . . ?
O1 Fe2 O3 96.3(2) . 7 ?
O1 Fe2 O4 76.2(2) . . ?
O3 Fe2 O4 110.6(2) 7 . ?
O1 Fe2 O3 165.5(2) . . ?
O3 Fe2 O3 74.0(2) 7 . ?
O4 Fe2 O3 97.0(2) . . ?
O1 Fe2 N3 92.4(2) . . ?
O3 Fe2 N3 99.5(2) 7 . ?
O4 Fe2 N3 148.7(2) . . ?
O3 Fe2 N3 99.6(2) . . ?
O1 Fe2 N4 111.9(2) . . ?
O3 Fe2 N4 151.6(2) 7 . ?
O4 Fe2 N4 80.9(2) . . ?
O3 Fe2 N4 79.0(2) . . ?
N3 Fe2 N4 76.5(3) . . ?
C5 N1 C1 118.4(8) . . ?
C5 N1 Fe1 117.0(6) . . ?
C1 N1 Fe1 124.5(6) . . ?
C6 N2 C9 111.0(8) . . ?
C6 N2 C7 110.1(8) . . ?
C9 N2 C7 111.6(8) . . ?
C6 N2 Fe1 107.8(6) . . ?
C9 N2 Fe1 106.9(6) . . ?
C7 N2 Fe1 109.3(5) . . ?
C15 N3 C11 119.6(7) . . ?
C15 N3 Fe2 116.8(5) . . ?
C11 N3 Fe2 123.5(6) . . ?
C19 N4 C16 114.3(6) . . ?
C19 N4 C17 114.7(7) . . ?
C16 N4 C17 107.6(7) . . ?
C19 N4 Fe2 106.6(5) . . ?
C16 N4 Fe2 106.3(5) . . ?
C17 N4 Fe2 106.8(4) . . ?
C21 N5 Fe1 164.3(8) . . ?
C8 O1 Fe2 139.2(5) . . ?
C8 O1 Fe1 115.7(5) . . ?
Fe2 O1 Fe1 104.8(2) . . ?
C10 O2 Fe1 109.7(6) . . ?
C18 O3 Fe2 133.4(4) . 7 ?
C18 O3 Fe2 120.4(4) . . ?
Fe2 O3 Fe2 106.0(2) 7 . ?
C20 O4 Fe1 122.2(4) . . ?
C20 O4 Fe2 112.7(5) . . ?
Fe1 O4 Fe2 104.7(2) . . ?
N1 C1 C2 121.9(9) . . ?
N1 C1 H1 119.0 . . ?
C2 C1 H1 119.0 . . ?
C3 C2 C1 119.8(10) . . ?
C3 C2 H2 120.1 . . ?
C1 C2 H2 120.1 . . ?
C2 C3 C4 118.7(10) . . ?
C2 C3 H3 120.6 . . ?
C4 C3 H3 120.6 . . ?
C3 C4 C5 119.6(10) . . ?
C3 C4 H4 120.2 . . ?
C5 C4 H4 120.2 . . ?
N1 C5 C4 121.4(9) . . ?
N1 C5 C6 115.4(8) . . ?
C4 C5 C6 123.2(9) . . ?
N2 C6 C5 106.7(8) . . ?
N2 C6 H6A 110.4 . . ?
C5 C6 H6A 110.4 . . ?
N2 C6 H6B 110.4 . . ?
C5 C6 H6B 110.4 . . ?
H6A C6 H6B 108.6 . . ?
N2 C7 C8 106.0(8) . . ?
N2 C7 H7A 110.5 . . ?
C8 C7 H7A 110.5 . . ?
N2 C7 H7B 110.5 . . ?
C8 C7 H7B 110.5 . . ?
H7A C7 H7B 108.7 . . ?
O1 C8 C7 108.2(7) . . ?
O1 C8 H8A 110.1 . . ?
C7 C8 H8A 110.1 . . ?
O1 C8 H8B 110.1 . . ?
C7 C8 H8B 110.1 . . ?
H8A C8 H8B 108.4 . . ?
C10 C9 N2 108.5(9) . . ?
C10 C9 H9A 110.0 . . ?
N2 C9 H9A 110.0 . . ?
C10 C9 H9B 110.0 . . ?
N2 C9 H9B 110.0 . . ?
H9A C9 H9B 108.4 . . ?
C9 C10 O2 110.5(8) . . ?
C9 C10 H10A 109.5 . . ?
O2 C10 H10A 109.5 . . ?
C9 C10 H10B 109.5 . . ?
O2 C10 H10B 109.5 . . ?
H10A C10 H10B 108.1 . . ?
N3 C11 C12 122.2(9) . . ?
N3 C11 H11 118.9 . . ?
C12 C11 H11 118.9 . . ?
C11 C12 C13 118.8(9) . . ?
C11 C12 H12 120.6 . . ?
C13 C12 H12 120.6 . . ?
C12 C13 C14 119.5(8) . . ?
C12 C13 H13 120.2 . . ?
C14 C13 H13 120.2 . . ?
C15 C14 C13 118.3(9) . . ?
C15 C14 H14 120.8 . . ?
C13 C14 H14 120.8 . . ?
N3 C15 C14 121.5(8) . . ?
N3 C15 C16 115.5(7) . . ?
C14 C15 C16 122.9(8) . . ?
N4 C16 C15 110.6(6) . . ?
N4 C16 H16A 109.5 . . ?
C15 C16 H16A 109.5 . . ?
N4 C16 H16B 109.5 . . ?
C15 C16 H16B 109.5 . . ?
H16A C16 H16B 108.1 . . ?
N4 C17 C18 112.4(7) . . ?
N4 C17 H17A 109.1 . . ?
C18 C17 H17A 109.1 . . ?
N4 C17 H17B 109.1 . . ?
C18 C17 H17B 109.1 . . ?
H17A C17 H17B 107.9 . . ?
O3 C18 C17 107.8(6) . . ?
O3 C18 H18A 110.1 . . ?
C17 C18 H18A 110.1 . . ?
O3 C18 H18B 110.1 . . ?
C17 C18 H18B 110.1 . . ?
H18A C18 H18B 108.5 . . ?
N4 C19 C20 110.4(6) . . ?
N4 C19 H19A 109.6 . . ?
C20 C19 H19A 109.6 . . ?
N4 C19 H19B 109.6 . . ?
C20 C19 H19B 109.6 . . ?
H19A C19 H19B 108.1 . . ?
O4 C20 C19 108.6(7) . . ?
O4 C20 H20A 110.0 . . ?
C19 C20 H20A 110.0 . . ?
O4 C20 H20B 110.0 . . ?
C19 C20 H20B 110.0 . . ?
H20A C20 H20B 108.4 . . ?
N5 C21 Se1 179.7(10) . . ?
C23 Se2 C22 66.4(11) . . ?
N6 C22 Se2 164(2) . . ?
N6 C22 C23 139.5(19) . . ?
Se2 C22 C23 56.2(6) . . ?
N7 C23 Se2 172(2) . . ?
N7 C23 C22 126.5(18) . . ?
Se2 C23 C22 57.3(6) . . ?

loop_
_geom_bond_atom_site_label_1
_geom_bond_atom_site_label_2
_geom_bond_distance
_geom_bond_site_symmetry_2
_geom_bond_publ_flag
Fe1 O2 1.890(6) . ?
Fe1 O4 1.985(6) . ?
Fe1 O1 2.035(5) . ?
Fe1 N5 2.069(7) . ?
Fe1 N1 2.163(7) . ?
Fe1 N2 2.186(8) . ?
Fe2 O1 1.940(5) . ?
Fe2 O3 1.942(5) 7 ?
Fe2 O4 1.994(5) . ?
Fe2 O3 2.010(5) . ?
Fe2 N3 2.136(7) . ?
Fe2 N4 2.229(7) . ?
Se1 C21 1.793(10) . ?
N1 C5 1.302(11) . ?
N1 C1 1.348(11) . ?
N2 C6 1.478(12) . ?
N2 C9 1.500(11) . ?
N2 C7 1.505(12) . ?
N3 C15 1.338(11) . ?
N3 C11 1.341(10) . ?
N4 C19 1.446(10) . ?
N4 C16 1.482(11) . ?
N4 C17 1.504(11) . ?
N5 C21 1.157(11) . ?
O1 C8 1.423(10) . ?
O2 C10 1.457(13) . ?
O3 C18 1.457(9) . ?
O4 C20 1.424(10) . ?
C1 C2 1.358(13) . ?
C1 H1 0.9500 . ?
C2 C3 1.339(14) . ?
C2 H2 0.9500 . ?
C3 C4 1.358(14) . ?
C3 H3 0.9500 . ?
C4 C5 1.388(13) . ?
C4 H4 0.9500 . ?
C5 C6 1.537(14) . ?
C6 H6A 0.9900 . ?
C6 H6B 0.9900 . ?
C7 C8 1.539(14) . ?
C7 H7A 0.9900 . ?
C7 H7B 0.9900 . ?
C8 H8A 0.9900 . ?
C8 H8B 0.9900 . ?
C9 C10 1.437(15) . ?
C9 H9A 0.9900 . ?
C9 H9B 0.9900 . ?
C10 H10A 0.9900 . ?
C10 H10B 0.9900 . ?
C11 C12 1.355(12) . ?
C11 H11 0.9500 . ?
C12 C13 1.366(13) . ?
C12 H12 0.9500 . ?
C13 C14 1.406(14) . ?
C13 H13 0.9500 . ?
C14 C15 1.362(12) . ?
C14 H14 0.9500 . ?
C15 C16 1.510(12) . ?
C16 H16A 0.9900 . ?
C16 H16B 0.9900 . ?
C17 C18 1.508(12) . ?
C17 H17A 0.9900 . ?
C17 H17B 0.9900 . ?
C18 H18A 0.9900 . ?
C18 H18B 0.9900 . ?
C19 C20 1.539(13) . ?
C19 H19A 0.9900 . ?
C19 H19B 0.9900 . ?
C20 H20A 0.9900 . ?
C20 H20B 0.9900 . ?
Se2 C23 1.840(9) . ?
Se2 C22 1.863(9) . ?
N6 C22 1.166(9) . ?
C22 C23 2.03(3) . ?
C23 N7 1.177(9) . ?
O5A O5B 1.08(3) . ?

loop_
_geom_torsion_atom_site_label_1
_geom_torsion_atom_site_label_2
_geom_torsion_atom_site_label_3
_geom_torsion_atom_site_label_4
_geom_torsion
_geom_torsion_site_symmetry_1
_geom_torsion_site_symmetry_2
_geom_torsion_site_symmetry_3
_geom_torsion_site_symmetry_4
_geom_torsion_publ_flag
O4 Fe1 O2 C10 -174.8(6) . . . . ?
O1 Fe1 O2 C10 109.2(6) . . . . ?
N5 Fe1 O2 C10 -78.3(7) . . . . ?
N1 Fe1 O2 C10 -3.6(10) . . . . ?
N2 Fe1 O2 C10 31.7(6) . . . . ?
C5 N1 C1 C2 3.5(12) . . . . ?
Fe1 N1 C1 C2 179.0(6) . . . . ?
N1 C1 C2 C3 -2.5(14) . . . . ?
C1 C2 C3 C4 0.5(15) . . . . ?
C2 C3 C4 C5 0.5(15) . . . . ?
C1 N1 C5 C4 -2.4(13) . . . . ?
Fe1 N1 C5 C4 -178.3(7) . . . . ?
C1 N1 C5 C6 175.4(8) . . . . ?
Fe1 N1 C5 C6 -0.5(10) . . . . ?
C3 C4 C5 N1 0.5(15) . . . . ?
C3 C4 C5 C6 -177.1(10) . . . . ?
C9 N2 C6 C5 -162.6(8) . . . . ?
C7 N2 C6 C5 73.4(9) . . . . ?
Fe1 N2 C6 C5 -45.8(9) . . . . ?
N1 C5 C6 N2 31.4(11) . . . . ?
C4 C5 C6 N2 -150.8(9) . . . . ?
C6 N2 C7 C8 -156.3(8) . . . . ?
C9 N2 C7 C8 79.9(9) . . . . ?
Fe1 N2 C7 C8 -38.1(8) . . . . ?
Fe2 O1 C8 C7 146.7(7) . . . . ?
Fe1 O1 C8 C7 -41.1(9) . . . . ?
N2 C7 C8 O1 50.9(9) . . . . ?
C6 N2 C9 C10 98.4(10) . . . . ?
C7 N2 C9 C10 -138.3(9) . . . . ?
Fe1 N2 C9 C10 -18.9(10) . . . . ?
N2 C9 C10 O2 46.1(12) . . . . ?
Fe1 O2 C10 C9 -54.3(10) . . . . ?
C15 N3 C11 C12 0.0(12) . . . . ?
Fe2 N3 C11 C12 -179.2(6) . . . . ?
N3 C11 C12 C13 -0.4(13) . . . . ?
C11 C12 C13 C14 0.7(14) . . . . ?
C12 C13 C14 C15 -0.6(14) . . . . ?
C11 N3 C15 C14 0.1(12) . . . . ?
Fe2 N3 C15 C14 179.4(6) . . . . ?
C11 N3 C15 C16 176.6(7) . . . . ?
Fe2 N3 C15 C16 -4.1(9) . . . . ?
C13 C14 C15 N3 0.1(13) . . . . ?
C13 C14 C15 C16 -176.1(8) . . . . ?
C19 N4 C16 C15 -157.7(7) . . . . ?
C17 N4 C16 C15 73.7(8) . . . . ?
Fe2 N4 C16 C15 -40.4(8) . . . . ?
N3 C15 C16 N4 31.2(10) . . . . ?
C14 C15 C16 N4 -152.3(8) . . . . ?
C19 N4 C17 C18 81.2(8) . . . . ?
C16 N4 C17 C18 -150.5(7) . . . . ?
Fe2 N4 C17 C18 -36.7(7) . . . . ?
Fe2 O3 C18 C17 148.9(5) 7 . . . ?
Fe2 O3 C18 C17 -24.9(8) . . . . ?
N4 C17 C18 O3 40.2(8) . . . . ?
C16 N4 C19 C20 147.8(7) . . . . ?
C17 N4 C19 C20 -87.2(9) . . . . ?
Fe2 N4 C19 C20 30.7(8) . . . . ?
Fe1 O4 C20 C19 -81.4(7) . . . . ?
Fe2 O4 C20 C19 44.6(7) . . . . ?
N4 C19 C20 O4 -50.2(9) . . . . ?
C23 Se2 C22 N6 173(7) . . . . ?
